data_7151751
loop_
_publ_author_name
'Ponce Gonz\'alez, Julia'
'Edgar, Mark'
'Elsegood, Mark R. J.'
'Weaver, George W.'

_publ_section_title
;
 Synthesis of fluorinated fused benzofurans and benzothiophenes:
 Smiles-type rearrangement and cyclisation of perfluoro(het)aryl ethers
 and sulfides.
;
_journal_issue 7
_journal_name_full 'Organic &amp; biomolecular chemistry'
_journal_page_first 2294
_journal_page_last 2305
_journal_paper_doi 10.1039/c0ob00790k
_journal_volume 9
_journal_year 2011
_chemical_formula_moiety 'C18 H8 F2 O2'
_chemical_formula_sum 'C18 H8 F2 O2'
_chemical_formula_weight 294.24
_chemical_name_systematic
;
?
;
_space_group_IT_number 14
_symmetry_cell_setting monoclinic
_symmetry_space_group_name_Hall '-P 2yn'
_symmetry_space_group_name_H-M 'P 1 21/n 1'
_atom_sites_solution_hydrogens geom
_atom_sites_solution_primary direct
_atom_sites_solution_secondary 'all non-H atoms found by direct methods'
_audit_creation_method SHELXL-97
_cell_angle_alpha 90.00
_cell_angle_beta 97.211(4)
_cell_angle_gamma 90.00
_cell_formula_units_Z 2
_cell_length_a 6.198(2)
_cell_length_b 6.525(2)
_cell_length_c 15.416(5)
_cell_measurement_reflns_used 519
_cell_measurement_temperature 150(2)
_cell_measurement_theta_max 23.55
_cell_measurement_theta_min 3.32
_cell_volume 618.5(3)
_computing_cell_refinement 'Bruker SAINT'
_computing_data_collection 'Bruker APEX 2'
_computing_data_reduction 'Bruker SAINT'
_computing_molecular_graphics 'Bruker SHELXTL'
_computing_publication_material 'Bruker SHELXTL and local programs'
_computing_structure_refinement 'SHELXL-97 (Sheldrick, 2008)'
_computing_structure_solution 'SHELXS-97 (Sheldrick, 2008)'
_diffrn_ambient_temperature 150(2)
_diffrn_measured_fraction_theta_full 0.986
_diffrn_measured_fraction_theta_max 0.986
_diffrn_measurement_device_type 'Bruker APEX 2 CCD diffractometer'
_diffrn_measurement_method '\w rotation with narrow frames'
_diffrn_radiation_monochromator 'silicon 111'
_diffrn_radiation_source 'Daresbury SRS station 9.8'
_diffrn_radiation_type synchrotron
_diffrn_radiation_wavelength 0.6942
_diffrn_reflns_av_R_equivalents 0.0501
_diffrn_reflns_av_sigmaI/netI 0.0634
_diffrn_reflns_limit_h_max 6
_diffrn_reflns_limit_h_min -6
_diffrn_reflns_limit_k_max 7
_diffrn_reflns_limit_k_min -7
_diffrn_reflns_limit_l_max 13
_diffrn_reflns_limit_l_min -17
_diffrn_reflns_number 2656
_diffrn_reflns_theta_full 22.99
_diffrn_reflns_theta_max 22.99
_diffrn_reflns_theta_min 3.32
_diffrn_standards_decay_% 4
_diffrn_standards_number 0
_exptl_absorpt_coefficient_mu 0.123
_exptl_absorpt_correction_T_max 0.999
_exptl_absorpt_correction_T_min 0.992
_exptl_absorpt_correction_type multi-scan
_exptl_absorpt_process_details 'SADABS v2008/1, Sheldrick, G.M., (2008)'
_exptl_crystal_colour colourless
_exptl_crystal_density_diffrn 1.580
_exptl_crystal_density_method 'not measured'
_exptl_crystal_description lath
_exptl_crystal_F_000 300
_exptl_crystal_size_max 0.07
_exptl_crystal_size_mid 0.01
_exptl_crystal_size_min 0.01
_refine_diff_density_max 0.974
_refine_diff_density_min -0.315
_refine_diff_density_rms 0.094
_refine_ls_extinction_coef 0.8(2)
_refine_ls_extinction_expression Fc^*^=kFc[1+0.001xFc^2^\l^3^/sin(2\q)]^-1/4^
_refine_ls_extinction_method SHELXL
_refine_ls_goodness_of_fit_ref 1.041
_refine_ls_hydrogen_treatment constr
_refine_ls_matrix_type full
_refine_ls_number_parameters 101
_refine_ls_number_reflns 907
_refine_ls_number_restraints 0
_refine_ls_restrained_S_all 1.041
_refine_ls_R_factor_all 0.1365
_refine_ls_R_factor_gt 0.0949
_refine_ls_shift/su_max 0.000
_refine_ls_shift/su_mean 0.000
_refine_ls_structure_factor_coef Fsqd
_refine_ls_weighting_details 'calc w=1/[\s^2^(Fo^2^)+(0.1905P)^2^+0.7738P] where P=(Fo^2^+2Fc^2^)/3'
_refine_ls_weighting_scheme calc
_refine_ls_wR_factor_gt 0.2480
_refine_ls_wR_factor_ref 0.2902
_reflns_number_gt 588
_reflns_number_total 907
_reflns_threshold_expression I>2\s(I)
_cod_data_source_file c0ob00790k.txt
_cod_data_source_block 22
_cod_original_sg_symbol_H-M P2(1)/n
_cod_database_code 7151751

loop_
_symmetry_equiv_pos_as_xyz
'x, y, z'
'-x+1/2, y+1/2, -z+1/2'
'-x, -y, -z'
'x-1/2, -y-1/2, z-1/2'

loop_
_atom_site_label
_atom_site_type_symbol
_atom_site_fract_x
_atom_site_fract_y
_atom_site_fract_z
_atom_site_U_iso_or_equiv
_atom_site_adp_type
_atom_site_occupancy
_atom_site_symmetry_multiplicity
_atom_site_calc_flag
_atom_site_refinement_flags
_atom_site_disorder_assembly
_atom_site_disorder_group
O1 O 0.3000(7) 0.2143(7) 0.6197(3) 0.0524(15) Uani 1 1 d . . .
C2 C 0.4431(10) 0.3776(10) 0.6368(4) 0.0476(18) Uani 1 1 d . . .
C3 C 0.4151(11) 0.5308(11) 0.6944(4) 0.054(2) Uani 1 1 d . . .
H3 H 0.2932 0.5348 0.7261 0.065 Uiso 1 1 calc R . .
C4 C 0.5743(13) 0.6798(10) 0.7040(4) 0.060(2) Uani 1 1 d . . .
H4 H 0.5616 0.7901 0.7432 0.072 Uiso 1 1 calc R . .
C5 C 0.7529(11) 0.6731(11) 0.6577(5) 0.057(2) Uani 1 1 d . . .
H5 H 0.8597 0.7781 0.6661 0.068 Uiso 1 1 calc R . .
C6 C 0.7772(10) 0.5174(10) 0.6002(4) 0.0504(19) Uani 1 1 d . . .
H6 H 0.8990 0.5124 0.5685 0.061 Uiso 1 1 calc R . .
C7 C 0.6180(10) 0.3677(9) 0.5899(4) 0.0480(19) Uani 1 1 d . . .
C8 C 0.5862(9) 0.1777(9) 0.5372(4) 0.0428(17) Uani 1 1 d . . .
C9 C 0.6941(9) 0.0819(10) 0.4779(4) 0.0454(18) Uani 1 1 d . . .
F1 F 0.8815(5) 0.1611(6) 0.4546(2) 0.0546(14) Uani 1 1 d . . .
C10 C 0.3932(10) 0.0946(9) 0.5589(4) 0.0442(18) Uani 1 1 d . . .

loop_
_atom_site_aniso_label
_atom_site_aniso_U_11
_atom_site_aniso_U_22
_atom_site_aniso_U_33
_atom_site_aniso_U_23
_atom_site_aniso_U_13
_atom_site_aniso_U_12
O1 0.056(3) 0.044(3) 0.059(3) -0.006(2) 0.012(2) -0.004(2)
C2 0.048(4) 0.036(4) 0.056(4) 0.007(3) -0.009(3) -0.007(3)
C3 0.056(4) 0.056(5) 0.048(4) 0.008(3) 0.002(3) 0.009(3)
C4 0.091(5) 0.042(4) 0.041(4) -0.008(3) -0.016(4) 0.016(4)
C5 0.054(4) 0.040(4) 0.069(5) 0.008(3) -0.019(3) -0.012(3)
C6 0.051(4) 0.050(4) 0.048(4) 0.013(3) 0.000(3) 0.003(3)
C7 0.062(4) 0.035(4) 0.042(4) 0.002(3) -0.010(3) 0.010(3)
C8 0.042(3) 0.035(4) 0.047(4) 0.004(3) -0.009(3) -0.003(3)
C9 0.032(3) 0.042(4) 0.062(4) 0.016(3) 0.006(3) -0.008(3)
F1 0.046(2) 0.045(2) 0.074(3) 0.0042(18) 0.0130(17) -0.0054(16)
C10 0.054(4) 0.040(4) 0.040(3) 0.003(3) 0.006(3) 0.017(3)

loop_
_atom_type_symbol
_atom_type_description
_atom_type_scat_dispersion_real
_atom_type_scat_dispersion_imag
_atom_type_scat_source
C C 0.0033 0.0016 'International Tables Vol C Tables 4.2.6.8 and 6.1.1.4'
H H 0.0000 0.0000 'International Tables Vol C Tables 4.2.6.8 and 6.1.1.4'
O O 0.0106 0.0060 'International Tables Vol C Tables 4.2.6.8 and 6.1.1.4'
F F 0.0171 0.0103 'International Tables Vol C Tables 4.2.6.8 and 6.1.1.4'

loop_
_geom_angle_atom_site_label_1
_geom_angle_atom_site_label_2
_geom_angle_atom_site_label_3
_geom_angle
_geom_angle_site_symmetry_1
_geom_angle_site_symmetry_3
_geom_angle_publ_flag
C2 O1 C10 104.3(5) . . ?
C3 C2 C7 123.3(6) . . ?
C3 C2 O1 123.8(6) . . ?
C7 C2 O1 112.9(6) . . ?
C2 C3 C4 116.0(6) . . ?
C3 C4 C5 121.8(6) . . ?
C6 C5 C4 121.0(6) . . ?
C5 C6 C7 117.6(6) . . ?
C2 C7 C6 120.2(6) . . ?
C2 C7 C8 105.5(6) . . ?
C6 C7 C8 134.3(6) . . ?
C9 C8 C10 119.7(5) . . ?
C9 C8 C7 135.6(6) . . ?
C10 C8 C7 104.7(5) . . ?
C8 C9 F1 121.0(6) . . ?
C8 C9 C10 117.8(5) . 3_656 ?
F1 C9 C10 121.2(6) . 3_656 ?
C9 C10 C8 122.5(5) 3_656 . ?
C9 C10 O1 125.0(5) 3_656 . ?
C8 C10 O1 112.5(5) . . ?

loop_
_geom_bond_atom_site_label_1
_geom_bond_atom_site_label_2
_geom_bond_distance
_geom_bond_site_symmetry_2
_geom_bond_publ_flag
O1 C2 1.391(7) . ?
O1 C10 1.400(7) . ?
C2 C3 1.362(9) . ?
C2 C7 1.378(9) . ?
C3 C4 1.380(10) . ?
C4 C5 1.391(11) . ?
C5 C6 1.368(10) . ?
C6 C7 1.384(9) . ?
C7 C8 1.481(9) . ?
C8 C9 1.352(8) . ?
C8 C10 1.391(8) . ?
C9 F1 1.360(6) . ?
C9 C10 1.366(9) 3_656 ?
C10 C9 1.366(9) 3_656 ?

loop_
_geom_torsion_atom_site_label_1
_geom_torsion_atom_site_label_2
_geom_torsion_atom_site_label_3
_geom_torsion_atom_site_label_4
_geom_torsion
_geom_torsion_site_symmetry_1
_geom_torsion_site_symmetry_2
_geom_torsion_site_symmetry_3
_geom_torsion_site_symmetry_4
_geom_torsion_publ_flag
C10 O1 C2 C3 -179.0(5) . . . . ?
C10 O1 C2 C7 0.6(6) . . . . ?
C7 C2 C3 C4 -0.1(9) . . . . ?
O1 C2 C3 C4 179.4(6) . . . . ?
C2 C3 C4 C5 -0.2(9) . . . . ?
C3 C4 C5 C6 0.2(9) . . . . ?
C4 C5 C6 C7 0.0(9) . . . . ?
C3 C2 C7 C6 0.4(9) . . . . ?
O1 C2 C7 C6 -179.2(5) . . . . ?
C3 C2 C7 C8 179.1(5) . . . . ?
O1 C2 C7 C8 -0.4(7) . . . . ?
C5 C6 C7 C2 -0.3(9) . . . . ?
C5 C6 C7 C8 -178.6(6) . . . . ?
C2 C7 C8 C9 178.9(7) . . . . ?
C6 C7 C8 C9 -2.6(12) . . . . ?
C2 C7 C8 C10 0.1(6) . . . . ?
C6 C7 C8 C10 178.6(6) . . . . ?
C10 C8 C9 F1 179.0(5) . . . . ?
C7 C8 C9 F1 0.4(10) . . . . ?
C10 C8 C9 C10 0.2(9) . . . 3_656 ?
C7 C8 C9 C10 -178.4(6) . . . 3_656 ?
C9 C8 C10 C9 -0.2(10) . . . 3_656 ?
C7 C8 C10 C9 178.8(5) . . . 3_656 ?
C9 C8 C10 O1 -178.8(5) . . . . ?
C7 C8 C10 O1 0.2(6) . . . . ?
C2 O1 C10 C9 -179.0(6) . . . 3_656 ?
C2 O1 C10 C8 -0.5(6) . . . . ?
